data_4334156
loop_
_publ_author_name
'Ryan Gilbert-Wilson'
'Leslie D. Field'
'Stephen B. Colbran'
'Mohan M. Bhadbhade'

_publ_section_title
;
 Low Oxidation State Iron(0), Iron(I), and Ruthenium(0) Dinitrogen
 Complexes with a Very Bulky Neutral Phosphine Ligand
;
_journal_name_full 'Inorganic Chemistry'
_journal_page_first 3043
_journal_page_last 3053
_journal_paper_doi 10.1021/ic3024953
_journal_volume 52
_journal_year 2013
_chemical_formula_sum 'C44 H82 B F4 N2 O P4 Ru'
_chemical_formula_weight 966.88
_chemical_name_systematic
; 
 ? 
;
_space_group_IT_number 2
_symmetry_cell_setting triclinic
_symmetry_space_group_name_Hall '-P 1'
_symmetry_space_group_name_H-M 'P -1'
_atom_sites_solution_hydrogens geom
_atom_sites_solution_primary direct
_atom_sites_solution_secondary difmap
_audit_creation_method SHELXL-97
_cell_angle_alpha 84.1190(10)
_cell_angle_beta 75.7350(10)
_cell_angle_gamma 86.2970(10)
_cell_formula_units_Z 2
_cell_length_a 10.3846(3)
_cell_length_b 13.8215(4)
_cell_length_c 18.2337(6)
_cell_measurement_reflns_used 9469
_cell_measurement_temperature 155(2)
_cell_measurement_theta_max 30.475
_cell_measurement_theta_min 2.657
_cell_volume 2520.95(13)
_computing_cell_refinement '<i>APEX2 </i>(Bruker, 2007)'
_computing_data_collection '<i>APEX2 </i>(Bruker, 2007)'
_computing_data_reduction '<i>APEX2 </i>(Bruker, 2007)'
_computing_molecular_graphics '<i>SHELXTL-Plus</i> (Sheldrick, 2008)'
_computing_structure_refinement '<i>SHELXL-97</i> (Sheldrick, 2008)'
_computing_structure_solution '<i>SHELXS-97</i> (Sheldrick, 2008)'
_diffrn_ambient_temperature 155(2)
_diffrn_measured_fraction_theta_full 0.994
_diffrn_measured_fraction_theta_max 0.994
_diffrn_measurement_device_type 'Bruker kappa APEXII CCD Diffractometer'
_diffrn_measurement_method '\f scans, and \w scans with \k offsets'
_diffrn_radiation_monochromator graphite
_diffrn_radiation_source 'fine-focus sealed tube'
_diffrn_radiation_type MoK\a
_diffrn_radiation_wavelength 0.71073
_diffrn_reflns_av_R_equivalents 0.0366
_diffrn_reflns_av_sigmaI/netI 0.0257
_diffrn_reflns_limit_h_max 12
_diffrn_reflns_limit_h_min -12
_diffrn_reflns_limit_k_max 16
_diffrn_reflns_limit_k_min -16
_diffrn_reflns_limit_l_max 21
_diffrn_reflns_limit_l_min -21
_diffrn_reflns_number 41115
_diffrn_reflns_theta_full 25.00
_diffrn_reflns_theta_max 25.00
_diffrn_reflns_theta_min 2.68
_exptl_absorpt_coefficient_mu 0.486
_exptl_absorpt_correction_T_max 0.9603
_exptl_absorpt_correction_T_min 0.8994
_exptl_absorpt_correction_type multi-scan
_exptl_absorpt_process_details 'SADABS (Bruker, 2001)'
_exptl_crystal_colour Orange
_exptl_crystal_density_diffrn 1.274
_exptl_crystal_description Plates
_exptl_crystal_F_000 1026
_exptl_crystal_size_max 0.22
_exptl_crystal_size_mid 0.12
_exptl_crystal_size_min 0.08
_refine_diff_density_max 1.198
_refine_diff_density_min -0.484
_refine_diff_density_rms 0.079
_refine_ls_extinction_method none
_refine_ls_goodness_of_fit_ref 1.060
_refine_ls_hydrogen_treatment mixed
_refine_ls_matrix_type full
_refine_ls_number_parameters 539
_refine_ls_number_reflns 8846
_refine_ls_number_restraints 46
_refine_ls_restrained_S_all 1.091
_refine_ls_R_factor_all 0.0403
_refine_ls_R_factor_gt 0.0360
_refine_ls_shift/su_max 0.002
_refine_ls_shift/su_mean 0.000
_refine_ls_structure_factor_coef Fsqd
_refine_ls_weighting_details 'calc w=1/[\s^2^(Fo^2^)+(0.0495P)^2^+5.0789P] where P=(Fo^2^+2Fc^2^)/3'
_refine_ls_weighting_scheme calc
_refine_ls_wR_factor_gt 0.1015
_refine_ls_wR_factor_ref 0.1058
_reflns_number_gt 8064
_reflns_number_total 8846
_reflns_threshold_expression >2sigma(I)
_cod_data_source_file ic3024953_si_001_8.cif
_cod_data_source_block Complex7[BF4]
_cod_database_code 4334156

loop_
_symmetry_equiv_pos_as_xyz
'x, y, z'
'-x, -y, -z'

loop_
_atom_site_label
_atom_site_type_symbol
_atom_site_fract_x
_atom_site_fract_y
_atom_site_fract_z
_atom_site_U_iso_or_equiv
_atom_site_adp_type
_atom_site_occupancy
_atom_site_symmetry_multiplicity
_atom_site_calc_flag
_atom_site_refinement_flags
_atom_site_disorder_assembly
_atom_site_disorder_group
O1T O 0.3795(12) 0.4029(8) 0.8851(7) 0.067(3) Uiso 0.311(6) 1 d PDU A 1
C2T C 0.3778(15) 0.2999(9) 0.8870(8) 0.057(4) Uiso 0.311(6) 1 d PDU A 1
H2T1 H 0.4095 0.2823 0.8340 0.068 Uiso 0.311(6) 1 calc PR A 1
H2T2 H 0.2840 0.2814 0.9049 0.068 Uiso 0.311(6) 1 calc PR A 1
C3T C 0.4612(10) 0.2347(8) 0.9371(6) 0.070(3) Uiso 0.311(6) 1 d PDU A 1
C4T C 0.5457(11) 0.3276(6) 0.9365(7) 0.036(3) Uiso 0.311(6) 1 d PDU A 1
H4T1 H 0.5748 0.3260 0.9844 0.044 Uiso 0.311(6) 1 calc PR A 1
H4T2 H 0.6253 0.3292 0.8934 0.044 Uiso 0.311(6) 1 calc PR A 1
C5T C 0.4501(12) 0.4189(8) 0.9281(7) 0.032(3) Uiso 0.311(6) 1 d PDU A 1
H5T1 H 0.3933 0.4322 0.9785 0.039 Uiso 0.311(6) 1 calc PR A 1
H5T2 H 0.5031 0.4768 0.9070 0.039 Uiso 0.311(6) 1 calc PR A 1
O1T' O 0.3469(13) 0.2640(9) 0.9480(8) 0.038(4) Uiso 0.189(6) 1 d PDU A 2
C2T' C 0.3532(15) 0.3673(11) 0.9278(11) 0.029(4) Uiso 0.189(6) 1 d PDU A 2
H2T3 H 0.2914 0.4036 0.9671 0.035 Uiso 0.189(6) 1 calc PR A 2
H2T4 H 0.3307 0.3849 0.8783 0.035 Uiso 0.189(6) 1 calc PR A 2
C3T' C 0.5024(15) 0.3898(15) 0.9231(13) 0.044(5) Uiso 0.189(6) 1 d PDU A 2
H3T1 H 0.5302 0.4495 0.8895 0.053 Uiso 0.189(6) 1 calc PR A 2
H3T2 H 0.5174 0.3959 0.9739 0.053 Uiso 0.189(6) 1 calc PR A 2
C4T' C 0.5749(16) 0.2962(11) 0.8880(11) 0.043(5) Uiso 0.189(6) 1 d PDU A 2
H4T3 H 0.5828 0.2968 0.8327 0.052 Uiso 0.189(6) 1 calc PR A 2
H4T4 H 0.6618 0.2800 0.9003 0.052 Uiso 0.189(6) 1 calc PR A 2
C5T' C 0.4612(10) 0.2347(8) 0.9371(6) 0.070(3) Uiso 0.189(6) 1 d PDU A 2
H5T3 H 0.4671 0.1721 0.9142 0.084 Uiso 0.189(6) 1 calc PR A 2
H5T4 H 0.4809 0.2196 0.9876 0.084 Uiso 0.189(6) 1 calc PR A 2
Ru1 Ru 0.87118(2) 0.736231(16) 0.726819(12) 0.01560(9) Uani 1 1 d . . .
P3 P 0.97723(7) 0.83651(5) 0.78927(4) 0.01841(16) Uani 1 1 d . . .
P1 P 0.74357(7) 0.85791(5) 0.66613(4) 0.01769(16) Uani 1 1 d . . .
P4 P 1.03572(7) 0.77992(5) 0.62601(4) 0.01841(16) Uani 1 1 d . . .
P2 P 0.86881(7) 0.59664(5) 0.66374(4) 0.01795(16) Uani 1 1 d . . .
N1 N 0.7272(3) 0.69112(18) 0.82021(15) 0.0222(5) Uani 1 1 d . . .
C40 C 1.1213(3) 0.8907(2) 0.71855(17) 0.0231(6) Uani 1 1 d . . .
H40A H 1.0932 0.9546 0.6965 0.028 Uiso 1 1 calc R . .
H40B H 1.1921 0.9013 0.7442 0.028 Uiso 1 1 calc R . .
C37 C 1.0981(3) 0.6801(2) 0.56683(17) 0.0225(6) Uani 1 1 d . . .
H37A H 1.1386 0.7062 0.5141 0.027 Uiso 1 1 calc R . .
H37B H 1.1669 0.6404 0.5867 0.027 Uiso 1 1 calc R . .
C38 C 0.9811(3) 0.6170(2) 0.56785(17) 0.0227(6) Uani 1 1 d . . .
H38A H 1.0163 0.5533 0.5495 0.027 Uiso 1 1 calc R . .
H38B H 0.9295 0.6491 0.5325 0.027 Uiso 1 1 calc R . .
C7 C 0.6218(3) 0.9408(2) 0.72461(17) 0.0218(6) Uani 1 1 d . . .
H7 H 0.6721 0.9676 0.7577 0.026 Uiso 1 1 calc R . .
C1 C 0.6751(3) 0.8242(2) 0.58655(16) 0.0213(6) Uani 1 1 d . . .
H1 H 0.7341 0.7687 0.5650 0.026 Uiso 1 1 calc R . .
C2 C 0.5349(3) 0.7839(2) 0.61281(18) 0.0234(6) Uani 1 1 d . . .
H2A H 0.5323 0.7332 0.6556 0.028 Uiso 1 1 calc R . .
H2B H 0.4699 0.8369 0.6310 0.028 Uiso 1 1 calc R . .
C3 C 0.4965(3) 0.7400(2) 0.54755(19) 0.0289(7) Uani 1 1 d . . .
H3A H 0.5580 0.6841 0.5318 0.035 Uiso 1 1 calc R . .
H3B H 0.4054 0.7158 0.5655 0.035 Uiso 1 1 calc R . .
C6 C 0.6779(3) 0.9009(2) 0.51868(18) 0.0292(7) Uani 1 1 d . . .
H6A H 0.6154 0.9560 0.5352 0.035 Uiso 1 1 calc R . .
H6B H 0.7683 0.9264 0.5004 0.035 Uiso 1 1 calc R . .
C4 C 0.5020(4) 0.8148(3) 0.4798(2) 0.0349(8) Uani 1 1 d . . .
H4A H 0.4817 0.7837 0.4376 0.042 Uiso 1 1 calc R . .
H4B H 0.4343 0.8678 0.4939 0.042 Uiso 1 1 calc R . .
C5 C 0.6392(4) 0.8569(3) 0.45386(19) 0.0350(8) Uani 1 1 d . . .
H5A H 0.6400 0.9077 0.4114 0.042 Uiso 1 1 calc R . .
H5B H 0.7055 0.8048 0.4350 0.042 Uiso 1 1 calc R . .
C8 C 0.5700(3) 1.0303(2) 0.68214(19) 0.0289(7) Uani 1 1 d . . .
H8A H 0.5122 1.0096 0.6513 0.035 Uiso 1 1 calc R . .
H8B H 0.6459 1.0639 0.6473 0.035 Uiso 1 1 calc R . .
C12 C 0.5056(3) 0.8894(2) 0.78001(19) 0.0298(7) Uani 1 1 d . . .
H12A H 0.5405 0.8334 0.8088 0.036 Uiso 1 1 calc R . .
H12B H 0.4481 0.8640 0.7510 0.036 Uiso 1 1 calc R . .
C9 C 0.4911(3) 1.1004(3) 0.7385(2) 0.0363(8) Uani 1 1 d . . .
H9A H 0.5510 1.1249 0.7664 0.044 Uiso 1 1 calc R . .
H9B H 0.4562 1.1568 0.7102 0.044 Uiso 1 1 calc R . .
C10 C 0.3761(3) 1.0506(3) 0.7948(2) 0.0401(9) Uani 1 1 d . . .
H10A H 0.3316 1.0962 0.8326 0.048 Uiso 1 1 calc R . .
H10B H 0.3102 1.0339 0.7676 0.048 Uiso 1 1 calc R . .
C11 C 0.4226(3) 0.9587(3) 0.8358(2) 0.0374(8) Uani 1 1 d . . .
H11A H 0.3442 0.9249 0.8677 0.045 Uiso 1 1 calc R . .
H11B H 0.4766 0.9767 0.8698 0.045 Uiso 1 1 calc R . .
C13 C 0.8992(3) 0.9471(2) 0.83518(17) 0.0216(6) Uani 1 1 d . . .
H13 H 0.8650 0.9891 0.7955 0.026 Uiso 1 1 calc R . .
C16 C 0.8030(4) 1.0795(3) 0.9568(2) 0.0400(9) Uani 1 1 d . . .
H16A H 0.7563 1.1408 0.9742 0.048 Uiso 1 1 calc R . .
H16B H 0.8322 1.0435 1.0000 0.048 Uiso 1 1 calc R . .
C18 C 0.9949(3) 1.0095(2) 0.8605(2) 0.0331(8) Uani 1 1 d . . .
H18A H 1.0319 0.9713 0.9001 0.040 Uiso 1 1 calc R . .
H18B H 1.0698 1.0271 0.8167 0.040 Uiso 1 1 calc R . .
C14 C 0.7779(3) 0.9250(2) 0.90073(19) 0.0294(7) Uani 1 1 d . . .
H14A H 0.7147 0.8879 0.8829 0.035 Uiso 1 1 calc R . .
H14B H 0.8063 0.8841 0.9422 0.035 Uiso 1 1 calc R . .
C17 C 0.9233(4) 1.1026(3) 0.8921(2) 0.0386(8) Uani 1 1 d . . .
H17A H 0.9857 1.1397 0.9105 0.046 Uiso 1 1 calc R . .
H17B H 0.8945 1.1440 0.8509 0.046 Uiso 1 1 calc R . .
C15 C 0.7084(4) 1.0184(3) 0.9309(2) 0.0391(9) Uani 1 1 d . . .
H15A H 0.6735 1.0567 0.8906 0.047 Uiso 1 1 calc R . .
H15B H 0.6322 1.0019 0.9742 0.047 Uiso 1 1 calc R . .
C19 C 1.0560(3) 0.7698(2) 0.86249(18) 0.0269(7) Uani 1 1 d . . .
H19 H 1.0761 0.8200 0.8934 0.032 Uiso 1 1 calc R . .
C20 C 0.9627(4) 0.6996(2) 0.91749(19) 0.0313(7) Uani 1 1 d . . .
H20A H 0.9410 0.6478 0.8893 0.038 Uiso 1 1 calc R . .
H20B H 0.8787 0.7351 0.9402 0.038 Uiso 1 1 calc R . .
C24 C 1.1889(3) 0.7160(3) 0.8296(2) 0.0348(8) Uani 1 1 d . . .
H24A H 1.1735 0.6651 0.7986 0.042 Uiso 1 1 calc R . .
H24B H 1.2507 0.7625 0.7960 0.042 Uiso 1 1 calc R . .
C21 C 1.0261(4) 0.6535(3) 0.9807(2) 0.0425(9) Uani 1 1 d . . .
H21A H 1.0397 0.7047 1.0119 0.051 Uiso 1 1 calc R . .
H21B H 0.9652 0.6062 1.0140 0.051 Uiso 1 1 calc R . .
C22 C 1.1587(4) 0.6020(3) 0.9487(2) 0.0473(10) Uani 1 1 d . . .
H22A H 1.1999 0.5773 0.9908 0.057 Uiso 1 1 calc R . .
H22B H 1.1437 0.5454 0.9230 0.057 Uiso 1 1 calc R . .
C23 C 1.2519(4) 0.6689(3) 0.8930(2) 0.0456(10) Uani 1 1 d . . .
H23A H 1.3342 0.6316 0.8703 0.055 Uiso 1 1 calc R . .
H23B H 1.2766 0.7205 0.9202 0.055 Uiso 1 1 calc R . .
C25 C 0.9363(3) 0.4827(2) 0.70654(17) 0.0227(6) Uani 1 1 d . . .
H25 H 0.9069 0.4277 0.6837 0.027 Uiso 1 1 calc R . .
C30 C 1.0894(3) 0.4729(2) 0.6897(2) 0.0296(7) Uani 1 1 d . . .
H30A H 1.1268 0.4792 0.6341 0.036 Uiso 1 1 calc R . .
H30B H 1.1231 0.5260 0.7114 0.036 Uiso 1 1 calc R . .
C26 C 0.8779(3) 0.4669(2) 0.79266(18) 0.0266(7) Uani 1 1 d . . .
H26A H 0.9067 0.5189 0.8179 0.032 Uiso 1 1 calc R . .
H26B H 0.7796 0.4712 0.8034 0.032 Uiso 1 1 calc R . .
C27 C 0.9232(4) 0.3676(3) 0.8250(2) 0.0339(8) Uani 1 1 d . . .
H27A H 0.8856 0.3599 0.8806 0.041 Uiso 1 1 calc R . .
H27B H 0.8893 0.3155 0.8023 0.041 Uiso 1 1 calc R . .
C29 C 1.1350(3) 0.3746(3) 0.7236(2) 0.0363(8) Uani 1 1 d . . .
H29A H 1.1100 0.3219 0.6975 0.044 Uiso 1 1 calc R . .
H29B H 1.2331 0.3719 0.7146 0.044 Uiso 1 1 calc R . .
C28 C 1.0737(4) 0.3578(3) 0.8084(2) 0.0393(9) Uani 1 1 d . . .
H28A H 1.1008 0.2919 0.8274 0.047 Uiso 1 1 calc R . .
H28B H 1.1069 0.4058 0.8353 0.047 Uiso 1 1 calc R . .
C31 C 0.7178(3) 0.5559(2) 0.63991(17) 0.0211(6) Uani 1 1 d . . .
H31 H 0.6818 0.6140 0.6128 0.025 Uiso 1 1 calc R . .
C36 C 0.6063(3) 0.5274(3) 0.70966(19) 0.0331(8) Uani 1 1 d . . .
H36A H 0.5870 0.5811 0.7432 0.040 Uiso 1 1 calc R . .
H36B H 0.6360 0.4692 0.7385 0.040 Uiso 1 1 calc R . .
C32 C 0.7440(3) 0.4763(3) 0.5847(2) 0.0368(8) Uani 1 1 d . . .
H32A H 0.8108 0.4983 0.5381 0.044 Uiso 1 1 calc R . .
H32B H 0.7809 0.4168 0.6084 0.044 Uiso 1 1 calc R . .
C33 C 0.6165(3) 0.4526(3) 0.5635(2) 0.0357(8) Uani 1 1 d . . .
H33A H 0.5856 0.5100 0.5343 0.043 Uiso 1 1 calc R . .
H33B H 0.6360 0.3982 0.5305 0.043 Uiso 1 1 calc R . .
C34 C 0.5078(4) 0.4248(3) 0.6326(2) 0.0432(9) Uani 1 1 d . . .
H34A H 0.5349 0.3637 0.6592 0.052 Uiso 1 1 calc R . .
H34B H 0.4260 0.4131 0.6168 0.052 Uiso 1 1 calc R . .
C35 C 0.4790(4) 0.5053(3) 0.6869(2) 0.0411(9) Uani 1 1 d . . .
H35A H 0.4100 0.4846 0.7329 0.049 Uiso 1 1 calc R . .
H35B H 0.4447 0.5650 0.6619 0.049 Uiso 1 1 calc R . .
C39 C 1.1763(3) 0.8241(2) 0.65485(18) 0.0252(7) Uani 1 1 d . . .
H39A H 1.2288 0.7686 0.6731 0.030 Uiso 1 1 calc R . .
H39B H 1.2351 0.8607 0.6111 0.030 Uiso 1 1 calc R . .
C41 C 0.8720(3) 0.9416(2) 0.61320(17) 0.0215(6) Uani 1 1 d . . .
H41A H 0.8338 0.9903 0.5798 0.026 Uiso 1 1 calc R . .
H41B H 0.9053 0.9766 0.6491 0.026 Uiso 1 1 calc R . .
C42 C 0.9863(3) 0.8827(2) 0.56526(17) 0.0234(6) Uani 1 1 d . . .
H42A H 1.0628 0.9246 0.5434 0.028 Uiso 1 1 calc R . .
H42B H 0.9574 0.8583 0.5229 0.028 Uiso 1 1 calc R . .
N2 N 0.6548(3) 0.6642(2) 0.86930(18) 0.0387(7) Uani 1 1 d . . .
H1RU H 0.988(4) 0.663(3) 0.752(2) 0.052(12) Uiso 1 1 d . . .
B1A B 0.9276(9) 0.1950(6) 0.6364(5) 0.041(2) Uiso 0.50 1 d PD B 1
F1A F 0.8397(6) 0.1733(4) 0.5937(3) 0.0324(15) Uiso 0.50 1 d PD B 1
F2A F 0.9665(7) 0.2829(5) 0.6098(4) 0.0537(18) Uiso 0.50 1 d PD B 1
F3A F 1.0308(8) 0.1244(5) 0.6153(6) 0.0322(19) Uiso 0.25 1 d PD B 1
F4A F 0.8738(16) 0.1806(17) 0.7127(7) 0.088(5) Uiso 0.25 1 d PD B 1
F3A' F 1.0034(12) 0.1232(6) 0.6521(8) 0.043(2) Uiso 0.25 1 d PD B 1
F4A' F 0.8489(15) 0.2309(12) 0.7041(7) 0.066(4) Uiso 0.25 1 d PD B 1
B1B B 0.8814(8) 0.2077(5) 0.6428(4) 0.0315(19) Uiso 0.50 1 d PD C 2
F1B F 0.8062(6) 0.1793(5) 0.5954(4) 0.0435(19) Uiso 0.50 1 d PD C 2
F2B F 1.0007(7) 0.2668(5) 0.5988(4) 0.062(2) Uiso 0.50 1 d PD C 2
F3B F 0.9491(11) 0.1308(5) 0.6804(5) 0.0265(17) Uiso 0.25 1 d PD C 2
F4B F 0.7961(15) 0.2557(11) 0.7023(8) 0.049(4) Uiso 0.25 1 d PD C 2
F3B' F 0.7843(15) 0.2745(12) 0.6875(9) 0.074(6) Uiso 0.25 1 d PD C 2
F4B' F 0.8780(16) 0.1298(10) 0.6992(7) 0.068(3) Uiso 0.25 1 d PD C 2

loop_
_atom_site_aniso_label
_atom_site_aniso_U_11
_atom_site_aniso_U_22
_atom_site_aniso_U_33
_atom_site_aniso_U_23
_atom_site_aniso_U_13
_atom_site_aniso_U_12
Ru1 0.01546(13) 0.01688(13) 0.01502(13) -0.00247(9) -0.00377(9) -0.00280(9)
P3 0.0195(4) 0.0180(4) 0.0193(4) -0.0028(3) -0.0068(3) -0.0030(3)
P1 0.0155(3) 0.0196(4) 0.0184(4) -0.0020(3) -0.0048(3) -0.0011(3)
P4 0.0151(3) 0.0212(4) 0.0186(4) -0.0024(3) -0.0028(3) -0.0021(3)
P2 0.0172(4) 0.0193(4) 0.0183(4) -0.0046(3) -0.0047(3) -0.0019(3)
N1 0.0279(14) 0.0200(13) 0.0209(13) -0.0032(10) -0.0087(12) -0.0030(11)
C40 0.0189(14) 0.0245(15) 0.0270(16) -0.0025(12) -0.0063(12) -0.0062(12)
C37 0.0188(14) 0.0259(16) 0.0211(15) -0.0042(12) -0.0008(12) -0.0009(12)
C38 0.0222(15) 0.0265(16) 0.0195(14) -0.0062(12) -0.0035(12) -0.0009(12)
C7 0.0169(14) 0.0252(15) 0.0249(15) -0.0067(12) -0.0061(12) -0.0009(12)
C1 0.0209(15) 0.0237(15) 0.0211(15) -0.0037(12) -0.0085(12) 0.0014(12)
C2 0.0198(15) 0.0255(16) 0.0279(16) -0.0074(13) -0.0098(12) 0.0011(12)
C3 0.0249(16) 0.0311(17) 0.0361(18) -0.0124(14) -0.0148(14) 0.0023(13)
C6 0.0309(17) 0.0317(17) 0.0277(17) 0.0012(14) -0.0135(14) -0.0011(14)
C4 0.0379(19) 0.040(2) 0.0345(19) -0.0105(15) -0.0220(16) 0.0060(15)
C5 0.040(2) 0.043(2) 0.0251(17) -0.0020(15) -0.0169(15) 0.0041(16)
C8 0.0249(16) 0.0275(17) 0.0342(18) -0.0045(14) -0.0079(14) 0.0047(13)
C12 0.0229(16) 0.0306(17) 0.0326(18) -0.0058(14) 0.0003(13) -0.0005(13)
C9 0.0300(18) 0.0296(18) 0.050(2) -0.0125(16) -0.0100(16) 0.0051(14)
C10 0.0241(17) 0.040(2) 0.057(2) -0.0251(18) -0.0039(16) 0.0040(15)
C11 0.0282(18) 0.044(2) 0.0361(19) -0.0156(16) 0.0049(15) -0.0040(15)
C13 0.0257(15) 0.0171(14) 0.0243(15) -0.0034(12) -0.0095(12) -0.0008(12)
C16 0.047(2) 0.0350(19) 0.042(2) -0.0203(16) -0.0118(17) 0.0030(16)
C18 0.0318(18) 0.0280(17) 0.043(2) -0.0151(15) -0.0096(15) -0.0057(14)
C14 0.0299(17) 0.0286(17) 0.0295(17) -0.0084(14) -0.0039(14) -0.0048(14)
C17 0.046(2) 0.0253(17) 0.048(2) -0.0150(16) -0.0117(17) -0.0057(15)
C15 0.0314(19) 0.041(2) 0.044(2) -0.0203(17) -0.0027(16) 0.0006(16)
C19 0.0334(17) 0.0235(16) 0.0290(17) -0.0040(13) -0.0172(14) -0.0002(13)
C20 0.042(2) 0.0288(17) 0.0258(16) 0.0009(13) -0.0136(15) -0.0025(15)
C24 0.0291(18) 0.0342(19) 0.045(2) -0.0010(16) -0.0182(16) 0.0014(14)
C21 0.065(3) 0.0332(19) 0.0335(19) 0.0011(15) -0.0232(19) 0.0034(18)
C22 0.070(3) 0.036(2) 0.046(2) -0.0019(17) -0.036(2) 0.0098(19)
C23 0.047(2) 0.040(2) 0.059(3) -0.0063(19) -0.033(2) 0.0100(18)
C25 0.0222(15) 0.0208(15) 0.0274(16) -0.0044(12) -0.0094(12) -0.0007(12)
C30 0.0235(16) 0.0262(17) 0.0398(19) -0.0013(14) -0.0098(14) 0.0000(13)
C26 0.0311(17) 0.0236(16) 0.0262(16) -0.0008(13) -0.0093(13) -0.0013(13)
C27 0.0376(19) 0.0294(18) 0.0363(19) 0.0060(14) -0.0148(15) -0.0035(15)
C29 0.0247(17) 0.0276(18) 0.057(2) -0.0023(16) -0.0126(16) 0.0036(14)
C28 0.038(2) 0.0307(18) 0.054(2) 0.0069(16) -0.0233(18) -0.0004(15)
C31 0.0188(14) 0.0239(15) 0.0232(15) -0.0077(12) -0.0074(12) -0.0012(12)
C36 0.0290(18) 0.044(2) 0.0281(17) -0.0080(15) -0.0056(14) -0.0140(15)
C32 0.0254(17) 0.044(2) 0.047(2) -0.0295(17) -0.0117(15) 0.0027(15)
C33 0.0275(17) 0.044(2) 0.042(2) -0.0258(17) -0.0126(15) -0.0021(15)
C34 0.040(2) 0.048(2) 0.049(2) -0.0114(18) -0.0164(18) -0.0205(18)
C35 0.0274(18) 0.061(2) 0.037(2) -0.0141(18) -0.0023(15) -0.0196(17)
C39 0.0180(15) 0.0309(17) 0.0268(16) -0.0038(13) -0.0044(12) -0.0046(12)
C41 0.0196(14) 0.0199(14) 0.0251(15) 0.0010(12) -0.0065(12) -0.0024(12)
C42 0.0210(15) 0.0262(16) 0.0207(15) 0.0038(12) -0.0026(12) -0.0026(12)
N2 0.0389(17) 0.0434(18) 0.0326(17) -0.0052(14) -0.0038(15) -0.0078(14)

loop_
_atom_type_symbol
_atom_type_description
_atom_type_scat_dispersion_real
_atom_type_scat_dispersion_imag
_atom_type_scat_source
C C 0.0033 0.0016 'International Tables Vol C Tables 4.2.6.8 and 6.1.1.4'
H H 0.0000 0.0000 'International Tables Vol C Tables 4.2.6.8 and 6.1.1.4'
N N 0.0061 0.0033 'International Tables Vol C Tables 4.2.6.8 and 6.1.1.4'
P P 0.1023 0.0942 'International Tables Vol C Tables 4.2.6.8 and 6.1.1.4'
Ru Ru -1.2594 0.8363 'International Tables Vol C Tables 4.2.6.8 and 6.1.1.4'
B B 0.0013 0.0007 'International Tables Vol C Tables 4.2.6.8 and 6.1.1.4'
F F 0.0171 0.0103 'International Tables Vol C Tables 4.2.6.8 and 6.1.1.4'
O O 0.0106 0.0060 'International Tables Vol C Tables 4.2.6.8 and 6.1.1.4'

loop_
_geom_angle_atom_site_label_1
_geom_angle_atom_site_label_2
_geom_angle_atom_site_label_3
_geom_angle
C5T O1T C2T 105.8(11)
O1T C2T C3T 118.8(10)
O1T C2T H2T1 107.6
C3T C2T H2T1 107.6
O1T C2T H2T2 107.6
C3T C2T H2T2 107.6
H2T1 C2T H2T2 107.0
C2T C3T C4T 88.4(8)
C5T C4T C3T 105.9(8)
C5T C4T H4T1 110.6
C3T C4T H4T1 110.6
C5T C4T H4T2 110.6
C3T C4T H4T2 110.6
H4T1 C4T H4T2 108.7
O1T C5T C4T 109.3(10)
O1T C5T H5T1 109.8
C4T C5T H5T1 109.8
O1T C5T H5T2 109.8
C4T C5T H5T2 109.8
H5T1 C5T H5T2 108.3
O1T' C2T' C3T' 104.1(13)
O1T' C2T' H2T3 110.9
C3T' C2T' H2T3 110.9
O1T' C2T' H2T4 110.9
C3T' C2T' H2T4 110.9
H2T3 C2T' H2T4 108.9
C4T' C3T' C2T' 100.2(13)
C4T' C3T' H3T1 111.7
C2T' C3T' H3T1 111.7
C4T' C3T' H3T2 111.7
C2T' C3T' H3T2 111.7
H3T1 C3T' H3T2 109.5
C3T' C4T' H4T3 113.7
C3T' C4T' H4T4 113.7
H4T3 C4T' H4T4 111.0
N1 Ru1 P4 177.21(7)
N1 Ru1 P2 94.56(7)
P4 Ru1 P2 84.42(3)
N1 Ru1 P3 96.40(7)
P4 Ru1 P3 83.36(3)
P2 Ru1 P3 151.17(3)
N1 Ru1 P1 99.84(7)
P4 Ru1 P1 82.92(3)
P2 Ru1 P1 103.98(3)
P3 Ru1 P1 100.29(3)
N1 Ru1 H1RU 93.8(15)
P4 Ru1 H1RU 83.4(15)
P2 Ru1 H1RU 76.1(15)
P3 Ru1 H1RU 76.7(15)
P1 Ru1 H1RU 166.2(15)
C40 P3 C13 100.18(14)
C40 P3 C19 103.00(15)
C13 P3 C19 103.19(14)
C40 P3 Ru1 108.30(10)
C13 P3 Ru1 124.89(10)
C19 P3 Ru1 114.45(10)
C41 P1 C7 102.19(14)
C41 P1 C1 100.25(14)
C7 P1 C1 109.35(13)
C41 P1 Ru1 102.28(10)
C7 P1 Ru1 119.84(10)
C1 P1 Ru1 118.92(10)
C37 P4 C39 107.73(14)
C37 P4 C42 107.95(14)
C39 P4 C42 103.92(15)
C37 P4 Ru1 112.64(10)
C39 P4 Ru1 111.46(10)
C42 P4 Ru1 112.64(10)
C38 P2 C25 104.63(14)
C38 P2 C31 101.01(13)
C25 P2 C31 102.82(14)
C38 P2 Ru1 107.18(10)
C25 P2 Ru1 115.31(10)
C31 P2 Ru1 123.60(10)
N2 N1 Ru1 177.1(3)
C39 C40 P3 111.1(2)
C39 C40 H40A 109.4
P3 C40 H40A 109.4
C39 C40 H40B 109.4
P3 C40 H40B 109.4
H40A C40 H40B 108.0
C38 C37 P4 108.5(2)
C38 C37 H37A 110.0
P4 C37 H37A 110.0
C38 C37 H37B 110.0
P4 C37 H37B 110.0
H37A C37 H37B 108.4
C37 C38 P2 112.7(2)
C37 C38 H38A 109.1
P2 C38 H38A 109.1
C37 C38 H38B 109.1
P2 C38 H38B 109.1
H38A C38 H38B 107.8
C8 C7 C12 110.0(3)
C8 C7 P1 116.7(2)
C12 C7 P1 114.3(2)
C8 C7 H7 104.9
C12 C7 H7 104.9
P1 C7 H7 104.9
C2 C1 C6 108.6(2)
C2 C1 P1 113.8(2)
C6 C1 P1 117.6(2)
C2 C1 H1 105.2
C6 C1 H1 105.2
P1 C1 H1 105.2
C3 C2 C1 110.8(3)
C3 C2 H2A 109.5
C1 C2 H2A 109.5
C3 C2 H2B 109.5
C1 C2 H2B 109.5
H2A C2 H2B 108.1
C4 C3 C2 111.3(3)
C4 C3 H3A 109.4
C2 C3 H3A 109.4
C4 C3 H3B 109.4
C2 C3 H3B 109.4
H3A C3 H3B 108.0
C5 C6 C1 110.8(3)
C5 C6 H6A 109.5
C1 C6 H6A 109.5
C5 C6 H6B 109.5
C1 C6 H6B 109.5
H6A C6 H6B 108.1
C5 C4 C3 110.2(3)
C5 C4 H4A 109.6
C3 C4 H4A 109.6
C5 C4 H4B 109.6
C3 C4 H4B 109.6
H4A C4 H4B 108.1
C4 C5 C6 111.4(3)
C4 C5 H5A 109.3
C6 C5 H5A 109.3
C4 C5 H5B 109.3
C6 C5 H5B 109.3
H5A C5 H5B 108.0
C7 C8 C9 110.4(3)
C7 C8 H8A 109.6
C9 C8 H8A 109.6
C7 C8 H8B 109.6
C9 C8 H8B 109.6
H8A C8 H8B 108.1
C7 C12 C11 111.5(3)
C7 C12 H12A 109.3
C11 C12 H12A 109.3
C7 C12 H12B 109.3
C11 C12 H12B 109.3
H12A C12 H12B 108.0
C10 C9 C8 111.4(3)
C10 C9 H9A 109.3
C8 C9 H9A 109.3
C10 C9 H9B 109.3
C8 C9 H9B 109.3
H9A C9 H9B 108.0
C11 C10 C9 111.8(3)
C11 C10 H10A 109.3
C9 C10 H10A 109.3
C11 C10 H10B 109.3
C9 C10 H10B 109.3
H10A C10 H10B 107.9
C10 C11 C12 111.9(3)
C10 C11 H11A 109.2
C12 C11 H11A 109.2
C10 C11 H11B 109.2
C12 C11 H11B 109.2
H11A C11 H11B 107.9
C14 C13 C18 110.2(3)
C14 C13 P3 112.9(2)
C18 C13 P3 115.0(2)
C14 C13 H13 106.0
C18 C13 H13 106.0
P3 C13 H13 106.0
C17 C16 C15 110.3(3)
C17 C16 H16A 109.6
C15 C16 H16A 109.6
C17 C16 H16B 109.6
C15 C16 H16B 109.6
H16A C16 H16B 108.1
C17 C18 C13 111.0(3)
C17 C18 H18A 109.4
C13 C18 H18A 109.4
C17 C18 H18B 109.4
C13 C18 H18B 109.4
H18A C18 H18B 108.0
C15 C14 C13 111.1(3)
C15 C14 H14A 109.4
C13 C14 H14A 109.4
C15 C14 H14B 109.4
C13 C14 H14B 109.4
H14A C14 H14B 108.0
C16 C17 C18 111.4(3)
C16 C17 H17A 109.3
C18 C17 H17A 109.3
C16 C17 H17B 109.3
C18 C17 H17B 109.3
H17A C17 H17B 108.0
C16 C15 C14 111.4(3)
C16 C15 H15A 109.4
C14 C15 H15A 109.4
C16 C15 H15B 109.4
C14 C15 H15B 109.4
H15A C15 H15B 108.0
C20 C19 C24 109.6(3)
C20 C19 P3 112.8(2)
C24 C19 P3 114.2(2)
C20 C19 H19 106.6
C24 C19 H19 106.6
P3 C19 H19 106.6
C19 C20 C21 111.1(3)
C19 C20 H20A 109.4
C21 C20 H20A 109.4
C19 C20 H20B 109.4
C21 C20 H20B 109.4
H20A C20 H20B 108.0
C23 C24 C19 111.2(3)
C23 C24 H24A 109.4
C19 C24 H24A 109.4
C23 C24 H24B 109.4
C19 C24 H24B 109.4
H24A C24 H24B 108.0
C22 C21 C20 111.5(3)
C22 C21 H21A 109.3
C20 C21 H21A 109.3
C22 C21 H21B 109.3
C20 C21 H21B 109.3
H21A C21 H21B 108.0
C23 C22 C21 111.5(3)
C23 C22 H22A 109.3
C21 C22 H22A 109.3
C23 C22 H22B 109.3
C21 C22 H22B 109.3
H22A C22 H22B 108.0
C22 C23 C24 111.7(3)
C22 C23 H23A 109.3
C24 C23 H23A 109.3
C22 C23 H23B 109.3
C24 C23 H23B 109.3
H23A C23 H23B 107.9
C26 C25 C30 109.4(3)
C26 C25 P2 112.2(2)
C30 C25 P2 115.0(2)
C26 C25 H25 106.6
C30 C25 H25 106.6
P2 C25 H25 106.6
C29 C30 C25 111.0(3)
C29 C30 H30A 109.4
C25 C30 H30A 109.4
C29 C30 H30B 109.4
C25 C30 H30B 109.4
H30A C30 H30B 108.0
C27 C26 C25 111.1(3)
C27 C26 H26A 109.4
C25 C26 H26A 109.4
C27 C26 H26B 109.4
C25 C26 H26B 109.4
H26A C26 H26B 108.0
C28 C27 C26 110.8(3)
C28 C27 H27A 109.5
C26 C27 H27A 109.5
C28 C27 H27B 109.5
C26 C27 H27B 109.5
H27A C27 H27B 108.1
C28 C29 C30 112.0(3)
C28 C29 H29A 109.2
C30 C29 H29A 109.2
C28 C29 H29B 109.2
C30 C29 H29B 109.2
H29A C29 H29B 107.9
C27 C28 C29 110.9(3)
C27 C28 H28A 109.5
C29 C28 H28A 109.5
C27 C28 H28B 109.5
C29 C28 H28B 109.5
H28A C28 H28B 108.1
C36 C31 C32 110.4(3)
C36 C31 P2 113.7(2)
C32 C31 P2 114.8(2)
C36 C31 H31 105.7
C32 C31 H31 105.7
P2 C31 H31 105.7
C31 C36 C35 111.5(3)
C31 C36 H36A 109.3
C35 C36 H36A 109.3
C31 C36 H36B 109.3
C35 C36 H36B 109.3
H36A C36 H36B 108.0
C33 C32 C31 111.5(3)
C33 C32 H32A 109.3
C31 C32 H32A 109.3
C33 C32 H32B 109.3
C31 C32 H32B 109.3
H32A C32 H32B 108.0
C34 C33 C32 111.9(3)
C34 C33 H33A 109.2
C32 C33 H33A 109.2
C34 C33 H33B 109.2
C32 C33 H33B 109.2
H33A C33 H33B 107.9
C33 C34 C35 110.9(3)
C33 C34 H34A 109.5
C35 C34 H34A 109.5
C33 C34 H34B 109.5
C35 C34 H34B 109.5
H34A C34 H34B 108.1
C34 C35 C36 110.2(3)
C34 C35 H35A 109.6
C36 C35 H35A 109.6
C34 C35 H35B 109.6
C36 C35 H35B 109.6
H35A C35 H35B 108.1
C40 C39 P4 108.1(2)
C40 C39 H39A 110.1
P4 C39 H39A 110.1
C40 C39 H39B 110.1
P4 C39 H39B 110.1
H39A C39 H39B 108.4
C42 C41 P1 108.8(2)
C42 C41 H41A 109.9
P1 C41 H41A 109.9
C42 C41 H41B 109.9
P1 C41 H41B 109.9
H41A C41 H41B 108.3
C41 C42 P4 108.9(2)
C41 C42 H42A 109.9
P4 C42 H42A 109.9
C41 C42 H42B 109.9
P4 C42 H42B 109.9
H42A C42 H42B 108.3
F3A' B1A F2A 125.3(9)
F3A' B1A F4A 81.3(11)
F2A B1A F4A 116.6(11)
F3A' B1A F1A 114.5(8)
F2A B1A F1A 105.3(6)
F4A B1A F1A 112.3(10)
F3A' B1A F3A 27.9(6)
F2A B1A F3A 111.4(8)
F4A B1A F3A 109.1(11)
F1A B1A F3A 101.0(6)
F3A' B1A F4A' 110.5(11)
F2A B1A F4A' 90.8(8)
F4A B1A F4A' 30.8(8)
F1A B1A F4A' 106.9(9)
F3A B1A F4A' 138.1(10)
F3A' F3A B1A 65.1(10)
F4A' F4A B1A 78.7(13)
F4A' F4A F3A' 123.3(16)
B1A F4A F3A' 47.3(6)
F3A F3A' B1A 87.0(11)
F3A F3A' F4A 138.3(13)
B1A F3A' F4A 51.5(7)
F4A F4A' B1A 70.5(13)
F1B B1B F4B' 105.3(8)
F1B B1B F4B 108.8(9)
F4B' B1B F4B 84.0(10)
F1B B1B F3B 116.5(6)
F4B' B1B F3B 29.8(5)
F4B B1B F3B 105.0(10)
F1B B1B F3B' 100.0(9)
F4B' B1B F3B' 98.6(11)
F4B B1B F3B' 15.4(10)
F3B B1B F3B' 120.4(10)
F1B B1B F2B 112.3(6)
F4B' B1B F2B 128.5(9)
F4B B1B F2B 113.9(8)
F3B B1B F2B 100.0(7)
F3B' B1B F2B 107.8(9)
F4B' F3B B1B 72.2(10)
F3B F4B' B1B 78.0(11)

loop_
_geom_bond_atom_site_label_1
_geom_bond_atom_site_label_2
_geom_bond_distance
O1T C5T 1.242(16)
O1T C2T 1.421(15)
C2T C3T 1.587(10)
C2T H2T1 0.9900
C2T H2T2 0.9900
C3T C4T 1.599(10)
C4T C5T 1.574(10)
C4T H4T1 0.9900
C4T H4T2 0.9900
C5T H5T1 0.9900
C5T H5T2 0.9900
O1T' C2T' 1.439(15)
C2T' C3T' 1.579(11)
C2T' H2T3 0.9900
C2T' H2T4 0.9900
C3T' C4T' 1.567(11)
C3T' H3T1 0.9900
C3T' H3T2 0.9900
C4T' H4T3 0.9900
C4T' H4T4 0.9900
Ru1 N1 2.042(3)
Ru1 P4 2.2408(8)
Ru1 P2 2.3496(7)
Ru1 P3 2.3599(7)
Ru1 P1 2.4213(7)
Ru1 H1RU 1.65(4)
P3 C40 1.859(3)
P3 C13 1.860(3)
P3 C19 1.868(3)
P1 C41 1.840(3)
P1 C7 1.856(3)
P1 C1 1.876(3)
P4 C37 1.826(3)
P4 C39 1.828(3)
P4 C42 1.836(3)
P2 C38 1.853(3)
P2 C25 1.859(3)
P2 C31 1.861(3)
N1 N2 1.069(4)
C40 C39 1.531(4)
C40 H40A 0.9900
C40 H40B 0.9900
C37 C38 1.536(4)
C37 H37A 0.9900
C37 H37B 0.9900
C38 H38A 0.9900
C38 H38B 0.9900
C7 C8 1.530(4)
C7 C12 1.531(4)
C7 H7 1.0000
C1 C2 1.538(4)
C1 C6 1.541(4)
C1 H1 1.0000
C2 C3 1.535(4)
C2 H2A 0.9900
C2 H2B 0.9900
C3 C4 1.520(5)
C3 H3A 0.9900
C3 H3B 0.9900
C6 C5 1.531(5)
C6 H6A 0.9900
C6 H6B 0.9900
C4 C5 1.519(5)
C4 H4A 0.9900
C4 H4B 0.9900
C5 H5A 0.9900
C5 H5B 0.9900
C8 C9 1.533(5)
C8 H8A 0.9900
C8 H8B 0.9900
C12 C11 1.535(5)
C12 H12A 0.9900
C12 H12B 0.9900
C9 C10 1.521(5)
C9 H9A 0.9900
C9 H9B 0.9900
C10 C11 1.519(6)
C10 H10A 0.9900
C10 H10B 0.9900
C11 H11A 0.9900
C11 H11B 0.9900
C13 C14 1.530(4)
C13 C18 1.538(4)
C13 H13 1.0000
C16 C17 1.517(5)
C16 C15 1.522(5)
C16 H16A 0.9900
C16 H16B 0.9900
C18 C17 1.536(5)
C18 H18A 0.9900
C18 H18B 0.9900
C14 C15 1.523(5)
C14 H14A 0.9900
C14 H14B 0.9900
C17 H17A 0.9900
C17 H17B 0.9900
C15 H15A 0.9900
C15 H15B 0.9900
C19 C20 1.526(5)
C19 C24 1.539(5)
C19 H19 1.0000
C20 C21 1.529(5)
C20 H20A 0.9900
C20 H20B 0.9900
C24 C23 1.534(5)
C24 H24A 0.9900
C24 H24B 0.9900
C21 C22 1.518(6)
C21 H21A 0.9900
C21 H21B 0.9900
C22 C23 1.504(6)
C22 H22A 0.9900
C22 H22B 0.9900
C23 H23A 0.9900
C23 H23B 0.9900
C25 C26 1.536(4)
C25 C30 1.543(4)
C25 H25 1.0000
C30 C29 1.529(5)
C30 H30A 0.9900
C30 H30B 0.9900
C26 C27 1.530(4)
C26 H26A 0.9900
C26 H26B 0.9900
C27 C28 1.517(5)
C27 H27A 0.9900
C27 H27B 0.9900
C29 C28 1.521(5)
C29 H29A 0.9900
C29 H29B 0.9900
C28 H28A 0.9900
C28 H28B 0.9900
C31 C36 1.531(4)
C31 C32 1.533(4)
C31 H31 1.0000
C36 C35 1.537(5)
C36 H36A 0.9900
C36 H36B 0.9900
C32 C33 1.531(4)
C32 H32A 0.9900
C32 H32B 0.9900
C33 C34 1.505(5)
C33 H33A 0.9900
C33 H33B 0.9900
C34 C35 1.532(5)
C34 H34A 0.9900
C34 H34B 0.9900
C35 H35A 0.9900
C35 H35B 0.9900
C39 H39A 0.9900
C39 H39B 0.9900
C41 C42 1.532(4)
C41 H41A 0.9900
C41 H41B 0.9900
C42 H42A 0.9900
C42 H42B 0.9900
B1A F3A' 1.281(10)
B1A F2A 1.312(9)
B1A F4A 1.364(12)
B1A F1A 1.401(9)
B1A F3A 1.410(10)
B1A F4A' 1.419(12)
F3A F3A' 0.660(12)
F4A F4A' 0.742(19)
F4A F3A' 1.72(2)
B1B F1B 1.399(9)
B1B F4B' 1.405(11)
B1B F4B 1.413(12)
B1B F3B 1.443(9)
B1B F3B' 1.470(12)
B1B F2B 1.533(9)
F3B F4B' 0.733(13)

loop_
_geom_torsion_atom_site_label_1
_geom_torsion_atom_site_label_2
_geom_torsion_atom_site_label_3
_geom_torsion_atom_site_label_4
_geom_torsion
C5T O1T C2T C3T -1.4(17)
O1T C2T C3T C4T -19.0(14)
C2T C3T C4T C5T 28.2(10)
C2T O1T C5T C4T 22.6(14)
C3T C4T C5T O1T -36.8(13)
O1T' C2T' C3T' C4T' 37.0(18)
N1 Ru1 P3 C40 179.16(12)
P4 Ru1 P3 C40 1.95(11)
P2 Ru1 P3 C40 67.45(12)
P1 Ru1 P3 C40 -79.58(11)
N1 Ru1 P3 C13 -63.61(14)
P4 Ru1 P3 C13 119.19(12)
P2 Ru1 P3 C13 -175.31(12)
P1 Ru1 P3 C13 37.65(12)
N1 Ru1 P3 C19 64.92(14)
P4 Ru1 P3 C19 -112.29(12)
P2 Ru1 P3 C19 -46.79(14)
P1 Ru1 P3 C19 166.17(12)
N1 Ru1 P1 C41 152.49(12)
P4 Ru1 P1 C41 -27.84(10)
P2 Ru1 P1 C41 -110.25(10)
P3 Ru1 P1 C41 54.06(10)
N1 Ru1 P1 C7 40.53(13)
P4 Ru1 P1 C7 -139.80(11)
P2 Ru1 P1 C7 137.78(11)
P3 Ru1 P1 C7 -57.90(11)
N1 Ru1 P1 C1 -98.35(13)
P4 Ru1 P1 C1 81.33(11)
P2 Ru1 P1 C1 -1.09(11)
P3 Ru1 P1 C1 163.23(11)
N1 Ru1 P4 C37 56.1(15)
P2 Ru1 P4 C37 -12.47(11)
P3 Ru1 P4 C37 141.37(11)
P1 Ru1 P4 C37 -117.35(11)
N1 Ru1 P4 C39 -65.2(15)
P2 Ru1 P4 C39 -133.71(12)
P3 Ru1 P4 C39 20.13(12)
P1 Ru1 P4 C39 121.41(12)
N1 Ru1 P4 C42 178(100)
P2 Ru1 P4 C42 109.93(12)
P3 Ru1 P4 C42 -96.23(12)
P1 Ru1 P4 C42 5.05(11)
N1 Ru1 P2 C38 174.48(12)
P4 Ru1 P2 C38 -8.12(10)
P3 Ru1 P2 C38 -73.37(12)
P1 Ru1 P2 C38 73.14(11)
N1 Ru1 P2 C25 -69.49(13)
P4 Ru1 P2 C25 107.91(11)
P3 Ru1 P2 C25 42.65(13)
P1 Ru1 P2 C25 -170.83(11)
N1 Ru1 P2 C31 58.03(14)
P4 Ru1 P2 C31 -124.57(12)
P3 Ru1 P2 C31 170.17(12)
P1 Ru1 P2 C31 -43.31(12)
P4 Ru1 N1 N2 -16(6)
P2 Ru1 N1 N2 53(5)
P3 Ru1 N1 N2 -101(5)
P1 Ru1 N1 N2 158(5)
C13 P3 C40 C39 -160.5(2)
C19 P3 C40 C39 93.3(2)
Ru1 P3 C40 C39 -28.3(2)
C39 P4 C37 C38 158.1(2)
C42 P4 C37 C38 -90.3(2)
Ru1 P4 C37 C38 34.7(2)
P4 C37 C38 P2 -42.0(3)
C25 P2 C38 C37 -90.9(2)
C31 P2 C38 C37 162.6(2)
Ru1 P2 C38 C37 32.0(2)
C41 P1 C7 C8 53.8(3)
C1 P1 C7 C8 -51.8(3)
Ru1 P1 C7 C8 165.77(19)
C41 P1 C7 C12 -176.0(2)
C1 P1 C7 C12 78.4(2)
Ru1 P1 C7 C12 -64.0(2)
C41 P1 C1 C2 -159.5(2)
C7 P1 C1 C2 -52.6(2)
Ru1 P1 C1 C2 90.2(2)
C41 P1 C1 C6 -30.9(3)
C7 P1 C1 C6 76.1(3)
Ru1 P1 C1 C6 -141.1(2)
C6 C1 C2 C3 57.7(3)
P1 C1 C2 C3 -169.2(2)
C1 C2 C3 C4 -57.9(3)
C2 C1 C6 C5 -57.8(3)
P1 C1 C6 C5 171.2(2)
C2 C3 C4 C5 56.1(4)
C3 C4 C5 C6 -56.2(4)
C1 C6 C5 C4 57.9(4)
C12 C7 C8 C9 57.9(3)
P1 C7 C8 C9 -169.8(2)
C8 C7 C12 C11 -56.4(4)
P1 C7 C12 C11 170.1(2)
C7 C8 C9 C10 -57.4(4)
C8 C9 C10 C11 54.7(4)
C9 C10 C11 C12 -52.8(4)
C7 C12 C11 C10 54.0(4)
C40 P3 C13 C14 -177.1(2)
C19 P3 C13 C14 -71.1(2)
Ru1 P3 C13 C14 61.9(2)
C40 P3 C13 C18 -49.4(3)
C19 P3 C13 C18 56.7(3)
Ru1 P3 C13 C18 -170.36(19)
C14 C13 C18 C17 -55.2(4)
P3 C13 C18 C17 175.7(2)
C18 C13 C14 C15 56.0(4)
P3 C13 C14 C15 -173.8(2)
C15 C16 C17 C18 -56.4(4)
C13 C18 C17 C16 56.0(4)
C17 C16 C15 C14 57.0(4)
C13 C14 C15 C16 -57.3(4)
C40 P3 C19 C20 -166.6(2)
C13 P3 C19 C20 89.5(2)
Ru1 P3 C19 C20 -49.2(3)
C40 P3 C19 C24 -40.5(3)
C13 P3 C19 C24 -144.4(2)
Ru1 P3 C19 C24 76.8(2)
C24 C19 C20 C21 56.7(4)
P3 C19 C20 C21 -174.8(2)
C20 C19 C24 C23 -56.2(4)
P3 C19 C24 C23 176.1(2)
C19 C20 C21 C22 -56.4(4)
C20 C21 C22 C23 54.8(4)
C21 C22 C23 C24 -54.4(4)
C19 C24 C23 C22 55.5(4)
C38 P2 C25 C26 166.0(2)
C31 P2 C25 C26 -88.9(2)
Ru1 P2 C25 C26 48.5(2)
C38 P2 C25 C30 40.1(3)
C31 P2 C25 C30 145.3(2)
Ru1 P2 C25 C30 -77.4(2)
C26 C25 C30 C29 55.8(4)
P2 C25 C30 C29 -176.9(2)
C30 C25 C26 C27 -57.4(3)
P2 C25 C26 C27 173.8(2)
C25 C26 C27 C28 58.1(4)
C25 C30 C29 C28 -55.5(4)
C26 C27 C28 C29 -56.1(4)
C30 C29 C28 C27 55.4(4)
C38 P2 C31 C36 176.8(2)
C25 P2 C31 C36 68.9(3)
Ru1 P2 C31 C36 -63.8(3)
C38 P2 C31 C32 48.4(3)
C25 P2 C31 C32 -59.5(3)
Ru1 P2 C31 C32 167.8(2)
C32 C31 C36 C35 -55.7(4)
P2 C31 C36 C35 173.7(3)
C36 C31 C32 C33 54.2(4)
P2 C31 C32 C33 -175.7(3)
C31 C32 C33 C34 -55.3(4)
C32 C33 C34 C35 56.4(4)
C33 C34 C35 C36 -56.9(4)
C31 C36 C35 C34 57.0(4)
P3 C40 C39 P4 44.1(3)
C37 P4 C39 C40 -167.1(2)
C42 P4 C39 C40 78.6(2)
Ru1 P4 C39 C40 -43.0(2)
C7 P1 C41 C42 176.2(2)
C1 P1 C41 C42 -71.2(2)
Ru1 P1 C41 C42 51.6(2)
P1 C41 C42 P4 -49.8(2)
C37 P4 C42 C41 149.8(2)
C39 P4 C42 C41 -96.0(2)
Ru1 P4 C42 C41 24.8(2)
F2A B1A F3A F3A' 126.1(14)
F4A B1A F3A F3A' -4.0(16)
F1A B1A F3A F3A' -122.4(14)
F4A' B1A F3A F3A' 8.8(19)
F3A' B1A F4A F4A' 161(2)
F2A B1A F4A F4A' 36(2)
F1A B1A F4A F4A' -86(2)
F3A B1A F4A F4A' 163.2(19)
F2A B1A F4A F3A' -125.3(11)
F1A B1A F4A F3A' 113.0(9)
F3A B1A F4A F3A' 1.9(8)
F4A' B1A F4A F3A' -161(2)
B1A F3A F3A' F4A 4.5(19)
F2A B1A F3A' F3A -67.3(15)
F4A B1A F3A' F3A 176.1(16)
F1A B1A F3A' F3A 65.6(15)
F4A' B1A F3A' F3A -173.7(14)
F2A B1A F3A' F4A 116.6(13)
F1A B1A F3A' F4A -110.6(12)
F3A B1A F3A' F4A -176.1(16)
F4A' B1A F3A' F4A 10.1(12)
F4A' F4A F3A' F3A -28(4)
B1A F4A F3A' F3A -6(2)
F4A' F4A F3A' B1A -22(2)
F3A' F4A F4A' B1A 16.4(17)
F3A' B1A F4A' F4A -20(2)
F2A B1A F4A' F4A -148(2)
F1A B1A F4A' F4A 105(2)
F3A B1A F4A' F4A -24(3)
F1B B1B F3B F4B' -73.8(16)
F4B B1B F3B F4B' 46.7(17)
F3B' B1B F3B F4B' 47.4(18)
F2B B1B F3B F4B' 164.9(15)
F1B B1B F4B' F3B 117.0(14)
F4B B1B F4B' F3B -135.0(16)
F3B' B1B F4B' F3B -140.1(15)
F2B B1B F4B' F3B -19.1(19)
